data_4113730
loop_
_publ_author_name
'Mark Stradiotto'
'Judy Cipot'
'Robert McDonald'

_publ_contact_author
; 
      Mark Stradiotto
    Assistant Professor
    Dalhousie University
    Department of Chemistry
    Halifax, Nova Scotia
    Canada
    B3H 4J3
;
_publ_contact_author_email mark.stradiotto@dal.ca
_publ_contact_author_fax '902 494 1310'
_publ_contact_author_phone '902 494 7190'
_publ_section_title
;
 A Catalytically Active, Charge-Neutral Rh(I) Zwitterion Featuring a
 P,N-Substituted "Naked" Indenide Ligand
;
_journal_name_full 'Journal of the American Chemical Society'
_journal_page_first 5618
_journal_page_last 5619
_journal_paper_doi 10.1021/ja034543v
_journal_volume 125
_journal_year 2003
_chemical_formula_sum 'C28 H42 B F4 N O P Rh'
_chemical_formula_weight 629.32
_space_group_IT_number 2
_symmetry_cell_setting triclinic
_symmetry_space_group_name_Hall '-P 1'
_symmetry_space_group_name_H-M 'P -1'
_atom_sites_solution_hydrogens geom
_atom_sites_solution_primary direct
_atom_sites_solution_secondary difmap
_audit_creation_method SHELXL-97
_cell_angle_alpha 77.6417(9)
_cell_angle_beta 73.6000(9)
_cell_angle_gamma 82.7989(9)
_cell_formula_units_Z 2
_cell_length_a 9.4626(5)
_cell_length_b 12.2347(6)
_cell_length_c 12.9606(6)
_cell_measurement_reflns_used 8102
_cell_measurement_temperature 193(2)
_cell_measurement_theta_max 26.383
_cell_measurement_theta_min 2.249
_cell_volume 1402.69(12)
_computing_cell_refinement 'Bruker SAINT (Bruker, 1997)'
_computing_data_collection 'Bruker SMART (Bruker, 1997)'
_computing_data_reduction 'Bruker SAINT (Bruker, 1997)'
_computing_molecular_graphics 'Bruker SHELXTL (Bruker, 1997)'
_computing_publication_material 'Bruker SHELXTL (Bruker, 1997)'
_computing_structure_refinement 'SHELXL-97 (Sheldrick, 1997)'
_computing_structure_solution 'SHELXS-97 (Sheldrick, 1990)'
_diffrn_ambient_temperature 193(2)
_diffrn_detector_area_resol_mean 8.192
_diffrn_measured_fraction_theta_full 0.991
_diffrn_measured_fraction_theta_max 0.991
_diffrn_measurement_device_type 'Bruker PLATFORM diffractometer/SMART 1000 CCD area detector'
_diffrn_measurement_method '\w scans'
_diffrn_radiation_monochromator graphite
_diffrn_radiation_source 'fine-focus sealed tube'
_diffrn_radiation_type MoK\a
_diffrn_radiation_wavelength 0.71073
_diffrn_reflns_av_R_equivalents 0.0276
_diffrn_reflns_av_sigmaI/netI 0.0441
_diffrn_reflns_limit_h_max 11
_diffrn_reflns_limit_h_min -11
_diffrn_reflns_limit_k_max 15
_diffrn_reflns_limit_k_min -14
_diffrn_reflns_limit_l_max 16
_diffrn_reflns_limit_l_min -16
_diffrn_reflns_number 10660
_diffrn_reflns_theta_full 26.39
_diffrn_reflns_theta_max 26.39
_diffrn_reflns_theta_min 1.67
_diffrn_standards_decay_% 0
_diffrn_standards_interval_time 0
_diffrn_standards_number 0
_exptl_absorpt_coefficient_mu 0.715
_exptl_absorpt_correction_T_max 0.9651
_exptl_absorpt_correction_T_min 0.8762
_exptl_absorpt_correction_type integration
_exptl_absorpt_process_details 'Bruker SHELXTL (Bruker, 1997)'
_exptl_crystal_colour 'light orange'
_exptl_crystal_density_diffrn 1.490
_exptl_crystal_description prism
_exptl_crystal_F_000 652
_exptl_crystal_size_max 0.19
_exptl_crystal_size_mid 0.13
_exptl_crystal_size_min 0.05
_refine_diff_density_max 0.813
_refine_diff_density_min -0.451
_refine_diff_density_rms 0.081
_refine_ls_extinction_method none
_refine_ls_goodness_of_fit_ref 1.047
_refine_ls_hydrogen_treatment constr
_refine_ls_matrix_type full
_refine_ls_number_parameters 334
_refine_ls_number_reflns 5714
_refine_ls_number_restraints 0
_refine_ls_restrained_S_all 1.047
_refine_ls_R_factor_all 0.0421
_refine_ls_R_factor_gt 0.0355
_refine_ls_shift/su_max 0.001
_refine_ls_shift/su_mean 0.000
_refine_ls_structure_factor_coef Fsqd
_refine_ls_weighting_details 'calc w=1/[\s^2^(Fo^2^)+(0.0421P)^2^+0.8811P] where P=(Fo^2^+2Fc^2^)/3'
_refine_ls_weighting_scheme calc
_refine_ls_wR_factor_gt 0.0842
_refine_ls_wR_factor_ref 0.0871
_reflns_number_gt 5084
_reflns_number_total 5714
_reflns_threshold_expression I>2\s(I)
_cod_data_source_file ja034543vsi20030327_080604_2.cif
_cod_data_source_block Compound3b
_cod_database_code 4113730

loop_
_symmetry_equiv_pos_as_xyz
'x, y, z'
'-x, -y, -z'

loop_
_atom_site_label
_atom_site_type_symbol
_atom_site_fract_x
_atom_site_fract_y
_atom_site_fract_z
_atom_site_U_iso_or_equiv
_atom_site_adp_type
_atom_site_occupancy
_atom_site_symmetry_multiplicity
_atom_site_calc_flag
_atom_site_refinement_flags
Rh Rh 0.53405(2) 0.278272(17) 0.248320(17) 0.02021(8) Uani 1 1 d .
P P 0.30786(8) 0.31444(6) 0.36157(5) 0.02015(15) Uani 1 1 d .
N N 0.4336(2) 0.13742(18) 0.22542(18) 0.0212(5) Uani 1 1 d .
C1 C 0.1738(3) 0.0586(2) 0.2675(2) 0.0247(6) Uani 1 1 d .
H1A H 0.1623 0.0737 0.1921 0.030 Uiso 1 1 calc R
H1B H 0.2090 -0.0209 0.2866 0.030 Uiso 1 1 calc R
C2 C 0.2766(3) 0.1368(2) 0.2801(2) 0.0201(5) Uani 1 1 d .
C3 C 0.2069(3) 0.2023(2) 0.3531(2) 0.0209(5) Uani 1 1 d .
C3A C 0.0532(3) 0.1704(2) 0.4010(2) 0.0220(5) Uani 1 1 d .
C4 C -0.0621(3) 0.2082(2) 0.4814(2) 0.0258(6) Uani 1 1 d .
H4 H -0.0473 0.2627 0.5189 0.031 Uiso 1 1 calc R
C5 C -0.1993(3) 0.1652(2) 0.5063(2) 0.0287(6) Uani 1 1 d .
H5 H -0.2790 0.1901 0.5614 0.034 Uiso 1 1 calc R
C6 C -0.2202(3) 0.0855(2) 0.4506(2) 0.0298(6) Uani 1 1 d .
H6 H -0.3152 0.0582 0.4669 0.036 Uiso 1 1 calc R
C7 C -0.1049(3) 0.0453(2) 0.3718(2) 0.0275(6) Uani 1 1 d .
H7 H -0.1199 -0.0097 0.3348 0.033 Uiso 1 1 calc R
C7A C 0.0327(3) 0.0871(2) 0.3481(2) 0.0234(6) Uani 1 1 d .
C11 C 0.8282(3) 0.3186(2) 0.2142(2) 0.0286(6) Uani 1 1 d .
H11 H 0.9089 0.2803 0.2476 0.034 Uiso 1 1 calc R
C12 C 0.6871(3) 0.3605(2) 0.2917(2) 0.0262(6) Uani 1 1 d .
H12 H 0.6805 0.3649 0.3692 0.031 Uiso 1 1 calc R
C13 C 0.6127(3) 0.4387(2) 0.2261(2) 0.0259(6) Uani 1 1 d .
H13 H 0.5485 0.5040 0.2522 0.031 Uiso 1 1 calc R
C14 C 0.7084(3) 0.4441(2) 0.1080(2) 0.0295(6) Uani 1 1 d .
H14 H 0.6890 0.5106 0.0524 0.035 Uiso 1 1 calc R
C15 C 0.6923(3) 0.3278(2) 0.0873(2) 0.0284(6) Uani 1 1 d .
H15 H 0.6785 0.3153 0.0171 0.034 Uiso 1 1 calc R
C16 C 0.7662(3) 0.2511(2) 0.1513(2) 0.0275(6) Uani 1 1 d .
H16 H 0.8115 0.1770 0.1329 0.033 Uiso 1 1 calc R
C17 C 0.8648(3) 0.4265(3) 0.1269(3) 0.0321(7) Uani 1 1 d .
H17A H 0.9433 0.4131 0.0610 0.038 Uiso 1 1 calc R
H17B H 0.8888 0.4880 0.1565 0.038 Uiso 1 1 calc R
C21 C 0.2756(3) 0.3177(2) 0.5078(2) 0.0256(6) Uani 1 1 d .
H21 H 0.1668 0.3205 0.5426 0.031 Uiso 1 1 calc R
C22 C 0.3372(4) 0.4212(3) 0.5223(3) 0.0391(8) Uani 1 1 d .
H22A H 0.3188 0.4215 0.6005 0.047 Uiso 1 1 calc R
H22B H 0.2887 0.4889 0.4877 0.047 Uiso 1 1 calc R
H22C H 0.4437 0.4197 0.4880 0.047 Uiso 1 1 calc R
C23 C 0.3467(4) 0.2096(3) 0.5614(2) 0.0357(7) Uani 1 1 d .
H23A H 0.3293 0.2094 0.6397 0.043 Uiso 1 1 calc R
H23B H 0.4532 0.2052 0.5269 0.043 Uiso 1 1 calc R
H23C H 0.3032 0.1450 0.5521 0.043 Uiso 1 1 calc R
C24 C 0.2193(3) 0.4448(2) 0.2983(2) 0.0269(6) Uani 1 1 d .
H24 H 0.2729 0.5081 0.3032 0.032 Uiso 1 1 calc R
C25 C 0.2423(4) 0.4462(3) 0.1766(2) 0.0347(7) Uani 1 1 d .
H25A H 0.1951 0.5155 0.1435 0.042 Uiso 1 1 calc R
H25B H 0.1982 0.3815 0.1678 0.042 Uiso 1 1 calc R
H25C H 0.3482 0.4423 0.1403 0.042 Uiso 1 1 calc R
C26 C 0.0563(4) 0.4692(3) 0.3536(3) 0.0370(7) Uani 1 1 d .
H26A H 0.0196 0.5396 0.3143 0.044 Uiso 1 1 calc R
H26B H 0.0452 0.4757 0.4296 0.044 Uiso 1 1 calc R
H26C H -0.0003 0.4079 0.3525 0.044 Uiso 1 1 calc R
C27 C 0.4617(3) 0.1298(3) 0.1076(2) 0.0288(6) Uani 1 1 d .
H27A H 0.4139 0.0655 0.1021 0.035 Uiso 1 1 calc R
H27B H 0.5683 0.1203 0.0750 0.035 Uiso 1 1 calc R
H27C H 0.4213 0.1988 0.0684 0.035 Uiso 1 1 calc R
C28 C 0.5097(3) 0.0360(2) 0.2812(2) 0.0278(6) Uani 1 1 d .
H28A H 0.4702 -0.0320 0.2753 0.033 Uiso 1 1 calc R
H28B H 0.4923 0.0397 0.3586 0.033 Uiso 1 1 calc R
H28C H 0.6160 0.0344 0.2460 0.033 Uiso 1 1 calc R
F1 F 0.4371(3) -0.32494(18) 0.12838(18) 0.0635(7) Uani 1 1 d .
F2 F 0.3758(4) -0.14795(19) 0.1534(3) 0.0899(10) Uani 1 1 d .
F3 F 0.2346(3) -0.2830(2) 0.2599(3) 0.0878(9) Uani 1 1 d .
F4 F 0.4573(4) -0.2759(4) 0.2777(3) 0.1226(15) Uani 1 1 d .
B B 0.3779(5) -0.2577(3) 0.2039(3) 0.0400(9) Uani 1 1 d .
O1S O 0.1455(3) 0.0678(2) -0.1413(2) 0.0575(7) Uani 1 1 d .
C1S C 0.2165(6) 0.1051(4) -0.0730(4) 0.0670(13) Uani 1 1 d .
H1SA H 0.3241 0.1060 -0.1074 0.080 Uiso 1 1 calc R
H1SB H 0.2004 0.0536 -0.0012 0.080 Uiso 1 1 calc R
C2S C 0.1538(6) 0.2191(4) -0.0580(5) 0.0800(16) Uani 1 1 d .
H2SA H 0.2332 0.2711 -0.0763 0.096 Uiso 1 1 calc R
H2SB H 0.0953 0.2186 0.0186 0.096 Uiso 1 1 calc R
C3S C 0.0571(5) 0.2535(3) -0.1350(4) 0.0578(11) Uani 1 1 d .
H3SA H -0.0334 0.2975 -0.1023 0.069 Uiso 1 1 calc R
H3SB H 0.1103 0.2985 -0.2052 0.069 Uiso 1 1 calc R
C4S C 0.0213(5) 0.1447(4) -0.1510(5) 0.0705(13) Uani 1 1 d .
H4SA H -0.0686 0.1180 -0.0947 0.085 Uiso 1 1 calc R
H4SB H 0.0042 0.1525 -0.2242 0.085 Uiso 1 1 calc R

loop_
_atom_site_aniso_label
_atom_site_aniso_U_11
_atom_site_aniso_U_22
_atom_site_aniso_U_33
_atom_site_aniso_U_23
_atom_site_aniso_U_13
_atom_site_aniso_U_12
Rh 0.01927(12) 0.02102(12) 0.02122(12) -0.00577(8) -0.00427(8) -0.00401(8)
P 0.0208(3) 0.0204(3) 0.0214(3) -0.0070(3) -0.0061(3) -0.0030(3)
N 0.0209(11) 0.0222(11) 0.0205(11) -0.0062(9) -0.0041(9) -0.0005(9)
C1 0.0246(14) 0.0241(14) 0.0271(14) -0.0084(11) -0.0058(11) -0.0041(11)
C2 0.0215(13) 0.0198(13) 0.0205(12) -0.0035(10) -0.0078(10) -0.0018(10)
C3 0.0220(13) 0.0211(13) 0.0223(13) -0.0050(10) -0.0084(11) -0.0040(10)
C3A 0.0223(14) 0.0228(13) 0.0218(13) -0.0016(10) -0.0089(11) -0.0023(11)
C4 0.0244(14) 0.0278(15) 0.0263(14) -0.0078(11) -0.0073(11) -0.0002(11)
C5 0.0227(14) 0.0334(16) 0.0269(14) -0.0039(12) -0.0040(11) 0.0006(12)
C6 0.0209(14) 0.0314(16) 0.0341(15) -0.0012(12) -0.0038(12) -0.0071(12)
C7 0.0265(15) 0.0256(14) 0.0328(15) -0.0043(12) -0.0106(12) -0.0068(12)
C7A 0.0236(14) 0.0216(13) 0.0259(14) -0.0027(11) -0.0094(11) -0.0015(11)
C11 0.0222(14) 0.0279(15) 0.0370(16) -0.0015(12) -0.0117(12) -0.0060(11)
C12 0.0272(15) 0.0262(14) 0.0289(14) -0.0055(12) -0.0107(12) -0.0079(11)
C13 0.0278(15) 0.0218(14) 0.0300(14) -0.0031(11) -0.0094(12) -0.0073(11)
C14 0.0323(16) 0.0271(15) 0.0275(14) 0.0032(12) -0.0089(12) -0.0079(12)
C15 0.0280(15) 0.0341(16) 0.0219(13) -0.0058(12) -0.0018(11) -0.0082(12)
C16 0.0202(14) 0.0295(15) 0.0304(15) -0.0087(12) 0.0005(11) -0.0037(11)
C17 0.0255(15) 0.0322(16) 0.0363(16) -0.0029(13) -0.0034(13) -0.0104(12)
C21 0.0236(14) 0.0316(15) 0.0241(13) -0.0102(11) -0.0058(11) -0.0043(11)
C22 0.047(2) 0.0405(19) 0.0375(17) -0.0185(14) -0.0130(15) -0.0096(15)
C23 0.0426(19) 0.0389(18) 0.0292(15) -0.0061(13) -0.0145(14) -0.0049(14)
C24 0.0288(15) 0.0222(14) 0.0307(15) -0.0051(11) -0.0106(12) 0.0009(11)
C25 0.0358(17) 0.0368(17) 0.0277(15) -0.0001(13) -0.0095(13) 0.0038(14)
C26 0.0372(18) 0.0358(17) 0.0354(17) -0.0117(14) -0.0076(14) 0.0110(14)
C27 0.0288(15) 0.0368(16) 0.0219(13) -0.0118(12) -0.0021(11) -0.0064(12)
C28 0.0232(14) 0.0217(14) 0.0375(16) -0.0055(12) -0.0074(12) 0.0003(11)
F1 0.109(2) 0.0392(12) 0.0492(13) -0.0181(10) -0.0325(13) 0.0115(12)
F2 0.108(2) 0.0311(12) 0.106(2) -0.0190(13) 0.0182(18) -0.0104(13)
F3 0.0583(17) 0.0661(17) 0.125(3) -0.0064(17) -0.0054(16) -0.0168(13)
F4 0.108(3) 0.205(4) 0.091(2) -0.087(3) -0.067(2) 0.049(3)
B 0.048(2) 0.037(2) 0.039(2) -0.0123(16) -0.0138(18) -0.0054(17)
O1S 0.0601(18) 0.0524(16) 0.0696(18) -0.0333(14) -0.0242(15) 0.0146(13)
C1S 0.083(3) 0.066(3) 0.066(3) -0.033(2) -0.037(3) 0.022(2)
C2S 0.077(3) 0.073(3) 0.113(4) -0.054(3) -0.049(3) 0.028(3)
C3S 0.063(3) 0.049(2) 0.061(2) -0.0184(19) -0.018(2) 0.017(2)
C4S 0.048(2) 0.079(3) 0.098(4) -0.045(3) -0.027(2) 0.013(2)

loop_
_atom_type_symbol
_atom_type_description
_atom_type_scat_dispersion_real
_atom_type_scat_dispersion_imag
_atom_type_scat_source
C C 0.0033 0.0016 'International Tables Vol C Tables 4.2.6.8 and 6.1.1.4'
H H 0.0000 0.0000 'International Tables Vol C Tables 4.2.6.8 and 6.1.1.4'
B B 0.0013 0.0007 'International Tables Vol C Tables 4.2.6.8 and 6.1.1.4'
N N 0.0061 0.0033 'International Tables Vol C Tables 4.2.6.8 and 6.1.1.4'
O O 0.0106 0.0060 'International Tables Vol C Tables 4.2.6.8 and 6.1.1.4'
F F 0.0171 0.0103 'International Tables Vol C Tables 4.2.6.8 and 6.1.1.4'
P P 0.1023 0.0942 'International Tables Vol C Tables 4.2.6.8 and 6.1.1.4'
Rh Rh -1.1178 0.9187 'International Tables Vol C Tables 4.2.6.8 and 6.1.1.4'

loop_
_geom_angle_atom_site_label_1
_geom_angle_atom_site_label_2
_geom_angle_atom_site_label_3
_geom_angle
C13 Rh C12 38.52(11)
C13 Rh N 162.37(9)
C12 Rh N 157.02(10)
C13 Rh C15 66.66(11)
C12 Rh C15 78.77(11)
N Rh C15 102.94(9)
C13 Rh C16 78.97(11)
C12 Rh C16 66.51(11)
N Rh C16 101.15(10)
C15 Rh C16 36.09(11)
C13 Rh P 96.66(8)
C12 Rh P 106.70(8)
N Rh P 84.68(6)
C15 Rh P 146.55(8)
C16 Rh P 173.04(8)
C3 P C21 107.19(12)
C3 P C24 105.54(13)
C21 P C24 107.78(13)
C3 P Rh 101.49(9)
C21 P Rh 123.98(9)
C24 P Rh 109.32(10)
C2 N C27 110.9(2)
C2 N C28 107.7(2)
C27 N C28 108.5(2)
C2 N Rh 112.45(16)
C27 N Rh 112.95(17)
C28 N Rh 103.93(16)
C7A C1 C2 101.8(2)
C3 C2 N 123.7(2)
C3 C2 C1 111.6(2)
N C2 C1 124.6(2)
C2 C3 C3A 108.9(2)
C2 C3 P 116.6(2)
C3A C3 P 134.1(2)
C4 C3A C7A 120.4(3)
C4 C3A C3 132.3(2)
C7A C3A C3 107.3(2)
C3A C4 C5 119.2(3)
C4 C5 C6 120.0(3)
C7 C6 C5 121.3(3)
C7A C7 C6 118.6(3)
C7 C7A C3A 120.4(3)
C7 C7A C1 129.3(3)
C3A C7A C1 110.3(2)
C12 C11 C16 101.9(2)
C12 C11 C17 100.6(2)
C16 C11 C17 100.4(2)
C13 C12 C11 106.4(2)
C13 C12 Rh 70.73(16)
C11 C12 Rh 97.96(17)
C12 C13 C14 106.0(3)
C12 C13 Rh 70.75(16)
C14 C13 Rh 97.61(18)
C13 C14 C15 101.6(2)
C13 C14 C17 100.6(2)
C15 C14 C17 100.4(2)
C16 C15 C14 106.9(2)
C16 C15 Rh 72.54(16)
C14 C15 Rh 93.94(17)
C15 C16 C11 106.3(2)
C15 C16 Rh 71.37(17)
C11 C16 Rh 93.51(17)
C11 C17 C14 93.4(2)
C22 C21 C23 111.5(2)
C22 C21 P 110.7(2)
C23 C21 P 108.32(19)
C26 C24 C25 110.7(2)
C26 C24 P 115.6(2)
C25 C24 P 109.9(2)
F4 B F2 110.8(4)
F4 B F1 109.2(3)
F2 B F1 110.2(3)
F4 B F3 107.5(4)
F2 B F3 108.3(3)
F1 B F3 110.8(3)
C1S O1S C4S 107.5(3)
O1S C1S C2S 108.4(3)
C1S C2S C3S 105.3(4)
C4S C3S C2S 103.1(4)
O1S C4S C3S 106.4(3)

loop_
_geom_bond_atom_site_label_1
_geom_bond_atom_site_label_2
_geom_bond_distance
Rh C13 2.120(3)
Rh C12 2.120(3)
Rh N 2.179(2)
Rh C15 2.211(3)
Rh C16 2.226(3)
Rh P 2.2798(7)
P C3 1.806(3)
P C21 1.841(3)
P C24 1.847(3)
N C2 1.455(3)
N C27 1.496(3)
N C28 1.505(3)
C1 C7A 1.499(4)
C1 C2 1.509(4)
C2 C3 1.346(4)
C3 C3A 1.477(4)
C3A C4 1.387(4)
C3A C7A 1.404(4)
C4 C5 1.389(4)
C5 C6 1.393(4)
C6 C7 1.389(4)
C7 C7A 1.387(4)
C11 C12 1.532(4)
C11 C16 1.539(4)
C11 C17 1.548(4)
C12 C13 1.399(4)
C13 C14 1.535(4)
C14 C15 1.536(4)
C14 C17 1.548(4)
C15 C16 1.374(4)
C21 C22 1.526(4)
C21 C23 1.527(4)
C24 C26 1.527(4)
C24 C25 1.527(4)
F1 B 1.367(4)
F2 B 1.363(5)
F3 B 1.383(5)
F4 B 1.342(5)
O1S C1S 1.424(5)
O1S C4S 1.427(5)
C1S C2S 1.476(6)
C2S C3S 1.500(6)
C3S C4S 1.484(6)

loop_
_geom_torsion_atom_site_label_1
_geom_torsion_atom_site_label_2
_geom_torsion_atom_site_label_3
_geom_torsion_atom_site_label_4
_geom_torsion
C13 Rh P C3 162.57(11)
C12 Rh P C3 -159.37(12)
N Rh P C3 0.25(10)
C15 Rh P C3 105.73(16)
C16 Rh P C3 -146.7(6)
C13 Rh P C21 -77.38(13)
C12 Rh P C21 -39.32(14)
N Rh P C21 120.30(13)
C15 Rh P C21 -134.22(17)
C16 Rh P C21 -26.7(7)
C13 Rh P C24 51.41(12)
C12 Rh P C24 89.47(13)
N Rh P C24 -110.91(11)
C15 Rh P C24 -5.42(17)
C16 Rh P C24 102.1(7)
C13 Rh N C2 -90.1(4)
C12 Rh N C2 126.5(3)
C15 Rh N C2 -141.82(17)
C16 Rh N C2 -178.71(17)
P Rh N C2 5.15(15)
C13 Rh N C27 36.4(4)
C12 Rh N C27 -107.1(3)
C15 Rh N C27 -15.4(2)
C16 Rh N C27 -52.25(19)
P Rh N C27 131.61(18)
C13 Rh N C28 153.7(3)
C12 Rh N C28 10.2(3)
C15 Rh N C28 101.98(17)
C16 Rh N C28 65.08(17)
P Rh N C28 -111.05(16)
C27 N C2 C3 -139.3(3)
C28 N C2 C3 102.1(3)
Rh N C2 C3 -11.8(3)
C27 N C2 C1 44.5(3)
C28 N C2 C1 -74.0(3)
Rh N C2 C1 172.1(2)
C7A C1 C2 C3 -1.5(3)
C7A C1 C2 N 175.0(2)
N C2 C3 C3A -173.5(2)
C1 C2 C3 C3A 3.1(3)
N C2 C3 P 12.5(3)
C1 C2 C3 P -170.94(18)
C21 P C3 C2 -137.6(2)
C24 P C3 C2 107.7(2)
Rh P C3 C2 -6.3(2)
C21 P C3 C3A 50.3(3)
C24 P C3 C3A -64.4(3)
Rh P C3 C3A -178.4(2)
C2 C3 C3A C4 177.5(3)
P C3 C3A C4 -10.0(5)
C2 C3 C3A C7A -3.4(3)
P C3 C3A C7A 169.1(2)
C7A C3A C4 C5 -2.1(4)
C3 C3A C4 C5 176.9(3)
C3A C4 C5 C6 -0.3(4)
C4 C5 C6 C7 1.7(4)
C5 C6 C7 C7A -0.8(4)
C6 C7 C7A C3A -1.6(4)
C6 C7 C7A C1 -179.9(3)
C4 C3A C7A C7 3.1(4)
C3 C3A C7A C7 -176.2(2)
C4 C3A C7A C1 -178.4(2)
C3 C3A C7A C1 2.4(3)
C2 C1 C7A C7 177.7(3)
C2 C1 C7A C3A -0.6(3)
C16 C11 C12 C13 -68.9(3)
C17 C11 C12 C13 34.2(3)
C16 C11 C12 Rh 3.3(2)
C17 C11 C12 Rh 106.39(19)
N Rh C12 C13 163.2(2)
C15 Rh C12 C13 66.47(18)
C16 Rh C12 C13 102.17(19)
P Rh C12 C13 -79.48(17)
C13 Rh C12 C11 -104.6(2)
N Rh C12 C11 58.5(3)
C15 Rh C12 C11 -38.15(17)
C16 Rh C12 C11 -2.44(16)
P Rh C12 C11 175.90(14)
C11 C12 C13 C14 0.2(3)
Rh C12 C13 C14 -92.63(19)
C11 C12 C13 Rh 92.88(19)
N Rh C13 C12 -158.1(3)
C15 Rh C13 C12 -101.64(19)
C16 Rh C13 C12 -65.98(18)
P Rh C13 C12 108.54(16)
C12 Rh C13 C14 104.3(2)
N Rh C13 C14 -53.7(4)
C15 Rh C13 C14 2.70(16)
C16 Rh C13 C14 38.36(17)
P Rh C13 C14 -147.12(16)
C12 C13 C14 C15 68.4(3)
Rh C13 C14 C15 -3.6(2)
C12 C13 C14 C17 -34.6(3)
Rh C13 C14 C17 -106.71(19)
C13 C14 C15 C16 -69.5(3)
C17 C14 C15 C16 33.7(3)
C13 C14 C15 Rh 3.5(2)
C17 C14 C15 Rh 106.65(19)
C13 Rh C15 C16 103.78(19)
C12 Rh C15 C16 65.33(18)
N Rh C15 C16 -91.23(18)
P Rh C15 C16 168.68(13)
C13 Rh C15 C14 -2.68(16)
C12 Rh C15 C14 -41.14(17)
N Rh C15 C14 162.31(16)
C16 Rh C15 C14 -106.5(2)
P Rh C15 C14 62.2(2)
C14 C15 C16 C11 0.6(3)
Rh C15 C16 C11 -88.20(19)
C14 C15 C16 Rh 88.8(2)
C12 C11 C16 C15 68.5(3)
C17 C11 C16 C15 -34.8(3)
C12 C11 C16 Rh -3.1(2)
C17 C11 C16 Rh -106.39(19)
C13 Rh C16 C15 -65.30(18)
C12 Rh C16 C15 -103.63(19)
N Rh C16 C15 96.73(18)
P Rh C16 C15 -116.8(6)
C13 Rh C16 C11 40.75(17)
C12 Rh C16 C11 2.41(16)
N Rh C16 C11 -157.22(16)
C15 Rh C16 C11 106.0(2)
P Rh C16 C11 -10.8(8)
C12 C11 C17 C14 -52.3(2)
C16 C11 C17 C14 52.1(3)
C13 C14 C17 C11 52.4(3)
C15 C14 C17 C11 -51.6(3)
C3 P C21 C22 -171.3(2)
C24 P C21 C22 -58.1(2)
Rh P C21 C22 71.4(2)
C3 P C21 C23 66.2(2)
C24 P C21 C23 179.3(2)
Rh P C21 C23 -51.2(2)
C3 P C24 C26 60.8(2)
C21 P C24 C26 -53.5(2)
Rh P C24 C26 169.21(19)
C3 P C24 C25 -65.5(2)
C21 P C24 C25 -179.7(2)
Rh P C24 C25 43.0(2)
C4S O1S C1S C2S -11.5(6)
O1S C1S C2S C3S -8.1(6)
C1S C2S C3S C4S 23.4(6)
C1S O1S C4S C3S 26.8(5)
C2S C3S C4S O1S -30.9(5)
